data_9004752
loop_
_publ_author_name
'Hughes, K.-A.'
'Burns, P. C.'
'Kolitsch, U.'

_publ_section_title
;
 Crystal structure and crystal chemistry of uranosphaerite, Bi(UO2)O2OH
 Note: natural sample
;
_journal_name_full 'The Canadian Mineralogist'
_journal_page_first 677
_journal_page_last 685
_journal_paper_doi 10.2113/gscanmin.41.3.677
_journal_volume 41
_journal_year 2003
_chemical_compound_source 'Clara barite and fluorite mine, Black Forest, Germany'
_chemical_formula_sum 'Bi H O5 U'
_chemical_name_mineral Uranosphaerite
_space_group_IT_number 14
_symmetry_space_group_name_Hall '-P 2yn'
_symmetry_space_group_name_H-M 'P 1 21/n 1'
_cell_angle_alpha 90
_cell_angle_beta 92.88
_cell_angle_gamma 90
_cell_formula_units_Z 4
_cell_length_a 7.559
_cell_length_b 7.811
_cell_length_c 7.693
_cell_volume 453.647
_database_code_amcsd 0005845
_exptl_crystal_density_diffrn 7.731
_cod_original_formula_sum 'U Bi O5 H'
_cod_database_code 9004752

loop_
_space_group_symop_operation_xyz
x,y,z
1/2+x,1/2-y,1/2+z
1/2-x,1/2+y,1/2-z
-x,-y,-z

loop_
_atom_site_aniso_label
_atom_site_aniso_U_11
_atom_site_aniso_U_22
_atom_site_aniso_U_33
_atom_site_aniso_U_12
_atom_site_aniso_U_13
_atom_site_aniso_U_23
U 0.01390 0.01690 0.01000 0.00000 0.00500 -0.00020
Bi 0.01640 0.01970 0.01290 0.00040 0.00360 0.00010
O1 0.02700 0.02900 0.01900 0.00100 0.00100 -0.00100
O2 0.01900 0.03700 0.02100 -0.00200 0.00200 -0.01100
O3 0.02800 0.02100 0.02000 0.00800 0.01400 0.00700
O4 0.01400 0.02200 0.02200 -0.00400 0.00800 -0.00800
O-H5 0.02300 0.01600 0.01100 0.00100 0.00500 0.00100

loop_
_atom_site_label
_atom_site_fract_x
_atom_site_fract_y
_atom_site_fract_z
_atom_site_U_iso_or_equiv
_atom_site_type_symbol
_atom_site_attached_hydrogens
U 0.15866 0.99182 0.31567 0.01350 U 0
Bi 0.11052 0.60575 0.66482 0.01620 Bi 0
O1 0.17700 0.60240 0.05000 0.02500 O 0
O2 -0.00770 0.88420 0.17860 0.02600 O 0
O3 0.07100 0.85110 0.55860 0.02300 O 0
O4 -0.14600 0.50690 0.59070 0.01900 O 0
O-H5 -0.11960 0.74220 0.84130 0.01700 O 1

loop_
_cod_changelog_entry_id
_cod_changelog_entry_author
_cod_changelog_entry_date
_cod_changelog_entry_text
1
;cod-tools version 3.8.0
Id: cif_guess_AMCSD_atom_types 9574 2023-05-10 09:00:05Z saulius
;
2023-05-10T18:49:33+03:00
;Derived atom types and hydrogen counts
from atom names that follow the AMCSD naming convention
(Wat == water, O-H == hydroxyl).
;
2
;cod-tools version 3.10.1
Id: cif_fix_AMCSD_aniso_labels 10200 2024-08-01 14:09:44Z saulius
;
2024-08-02T12:20:47+03:00
;Changed the following '_atom_site_aniso_label' values:
'OH5' -> 'O-H5'
;

loop_
_cod_related_entry_id
_cod_related_entry_database
_cod_related_entry_code
1 AMCSD 0005845
